data_4345333
loop_
_publ_author_name
'Zhang, Fangjun'
'Zhang, Jie'
'Zhou, Xigeng'

_publ_section_title
;
 Facile Construction of Yttrium Pentasulfides from Yttrium Alkyl
 Precursors: Synthesis, Mechanism, and Reactivity.
;
_journal_issue 4
_journal_name_full 'Inorganic chemistry'
_journal_page_first 2070
_journal_page_last 2077
_journal_paper_doi 10.1021/acs.inorgchem.6b02747
_journal_volume 56
_journal_year 2017
_chemical_formula_sum 'C19 H30 B N6 O S5 Y'
_chemical_formula_weight 618.50
_chemical_name_systematic
; 
 ? 
;
_space_group_IT_number 14
_symmetry_cell_setting monoclinic
_symmetry_space_group_name_Hall '-P 2ybc'
_symmetry_space_group_name_H-M 'P 1 21/c 1'
_atom_sites_solution_hydrogens geom
_atom_sites_solution_primary direct
_atom_sites_solution_secondary difmap
_audit_creation_method SHELXL-97
_cell_angle_alpha 90.00
_cell_angle_beta 114.392(7)
_cell_angle_gamma 90.00
_cell_formula_units_Z 4
_cell_length_a 18.497(8)
_cell_length_b 8.129(4)
_cell_length_c 19.778(9)
_cell_measurement_reflns_used 2779
_cell_measurement_temperature 173(2)
_cell_measurement_theta_max 22.59
_cell_measurement_theta_min 2.42
_cell_volume 2708(2)
_computing_cell_refinement 'Bruker SAINT'
_computing_data_collection 'Bruker APEX2'
_computing_data_reduction 'Bruker SAINT'
_computing_molecular_graphics 'Bruker SHELXTL'
_computing_publication_material 'Bruker SHELXTL'
_computing_structure_refinement 'SHELXL-97 (Sheldrick, 2008)'
_computing_structure_solution 'SHELXS-97 (Sheldrick, 2008)'
_diffrn_ambient_temperature 173(2)
_diffrn_measured_fraction_theta_full 0.993
_diffrn_measured_fraction_theta_max 0.993
_diffrn_measurement_device_type 'Bruker APEX-II CCD'
_diffrn_measurement_method '\f and \w scans'
_diffrn_radiation_monochromator graphite
_diffrn_radiation_source 'fine-focus sealed tube'
_diffrn_radiation_type MoK\a
_diffrn_radiation_wavelength 0.71073
_diffrn_reflns_av_R_equivalents 0.0532
_diffrn_reflns_av_sigmaI/netI 0.0600
_diffrn_reflns_limit_h_max 22
_diffrn_reflns_limit_h_min -22
_diffrn_reflns_limit_k_max 9
_diffrn_reflns_limit_k_min -9
_diffrn_reflns_limit_l_max 24
_diffrn_reflns_limit_l_min -23
_diffrn_reflns_number 16446
_diffrn_reflns_theta_full 25.60
_diffrn_reflns_theta_max 25.60
_diffrn_reflns_theta_min 2.08
_exptl_absorpt_coefficient_mu 2.563
_exptl_absorpt_correction_T_max 0.8826
_exptl_absorpt_correction_T_min 0.5136
_exptl_absorpt_correction_type multi-scan
_exptl_absorpt_process_details SADABS
_exptl_crystal_colour yellow
_exptl_crystal_density_diffrn 1.514
_exptl_crystal_density_method 'not measured'
_exptl_crystal_description block
_exptl_crystal_F_000 1268
_exptl_crystal_size_max 0.30
_exptl_crystal_size_mid 0.10
_exptl_crystal_size_min 0.05
_refine_diff_density_max 2.910
_refine_diff_density_min -1.008
_refine_diff_density_rms '0.197 Complex 2'
_refine_ls_extinction_method none
_refine_ls_goodness_of_fit_ref 1.072
_refine_ls_hydrogen_treatment mixed
_refine_ls_matrix_type full
_refine_ls_number_parameters 344
_refine_ls_number_reflns 5046
_refine_ls_number_restraints 60
_refine_ls_restrained_S_all 1.103
_refine_ls_R_factor_all 0.1096
_refine_ls_R_factor_gt 0.0711
_refine_ls_shift/su_max 0.025
_refine_ls_shift/su_mean 0.001
_refine_ls_structure_factor_coef Fsqd
_refine_ls_weighting_details 'calc w=1/[\s^2^(Fo^2^)+(0.1716P)^2^+1.5324P] where P=(Fo^2^+2Fc^2^)/3'
_refine_ls_weighting_scheme calc
_refine_ls_wR_factor_gt 0.2069
_refine_ls_wR_factor_ref 0.2520
_reflns_number_gt 3549
_reflns_number_total 5046
_reflns_threshold_expression >2sigma(I)
_cod_data_source_file ic6b02747_si_003.cif
_cod_data_source_block mo_50501b
_cod_depositor_comments
;
The following automatic conversions were performed:

'_symmetry_cell_setting' value 'Monoclinic' changed to 'monoclinic'
according to
/home/data/users/saulius/crontab/automatic-downloads/current/ACS/lib/dictionaries/cif_core.dic
dictionary named 'cif_core.dic' version 2.4.2 from 2011-04-26.

Automatic conversion script
Id: cif_fix_values 4973 2017-02-22 13:04:09Z antanas 
;
_cod_original_cell_volume 2709(2)
_cod_original_sg_symbol_H-M 'P2(1)/c  '
_cod_database_code 4345333

loop_
_symmetry_equiv_pos_as_xyz
'x, y, z'
'-x, y+1/2, -z+1/2'
'-x, -y, -z'
'x, -y-1/2, z-1/2'

loop_
_atom_site_label
_atom_site_type_symbol
_atom_site_fract_x
_atom_site_fract_y
_atom_site_fract_z
_atom_site_U_iso_or_equiv
_atom_site_adp_type
_atom_site_occupancy
_atom_site_symmetry_multiplicity
_atom_site_calc_flag
_atom_site_refinement_flags
_atom_site_disorder_assembly
_atom_site_disorder_group
Y1 Y 0.23061(4) 0.87378(8) 0.63150(3) 0.0282(3) Uani 1 1 d . . .
S1 S 0.1780(2) 1.1615(4) 0.55038(19) 0.0558(10) Uani 0.660(4) 1 d PDU A 1
S2 S 0.1002(2) 0.9878(5) 0.4930(2) 0.0507(9) Uani 0.660(4) 1 d PDU A 1
S3 S 0.1389(4) 0.9057(8) 0.4128(2) 0.0912(16) Uani 0.660(4) 1 d PDU A 1
S4 S 0.2491(3) 0.8296(7) 0.4751(3) 0.0914(17) Uani 0.660(4) 1 d PDU A 1
S5 S 0.2492(4) 0.6472(7) 0.5419(3) 0.0818(17) Uani 0.660(4) 1 d PU A 1
S1' S 0.1151(5) 1.0599(12) 0.5370(6) 0.081(3) Uani 0.340(4) 1 d PU A 2
S2' S 0.1872(7) 1.0125(15) 0.4678(8) 0.116(4) Uani 0.340(4) 1 d PDU A 2
S3' S 0.1575(7) 0.7918(15) 0.4171(5) 0.0912(16) Uani 0.340(4) 1 d PD A 2
S4' S 0.1878(5) 0.6465(15) 0.5000(6) 0.113(5) Uani 0.340(4) 1 d PDU A 2
S5' S 0.3043(5) 0.6719(9) 0.5680(4) 0.0519(19) Uani 0.340(4) 1 d PDU A 2
B1 B 0.3519(5) 0.9576(10) 0.8183(4) 0.0369(19) Uani 1 1 d . A .
H1 H 0.3868 0.9827 0.8713 0.044 Uiso 1 1 calc R . .
N1 N 0.3057(3) 0.6998(7) 0.7392(3) 0.0359(14) Uani 1 1 d . A .
N2 N 0.3448(4) 0.7711(7) 0.8081(3) 0.0357(14) Uani 1 1 d . . .
N3 N 0.2097(4) 1.0169(7) 0.7289(3) 0.0379(14) Uani 1 1 d . A .
N4 N 0.2707(4) 1.0347(7) 0.7989(3) 0.0364(14) Uani 1 1 d . . .
N5 N 0.3559(3) 1.0185(6) 0.6922(3) 0.0285(12) Uani 1 1 d . A .
N6 N 0.3900(3) 1.0306(7) 0.7685(3) 0.0338(13) Uani 1 1 d . . .
O1 O 0.1266(3) 0.7136(6) 0.6415(3) 0.0400(12) Uani 1 1 d . A .
C1 C 0.3758(5) 0.6568(11) 0.8607(5) 0.049(2) Uani 1 1 d . A .
C2 C 0.3575(6) 0.5054(12) 0.8268(6) 0.067(3) Uani 1 1 d . . .
H2 H 0.3718 0.4010 0.8502 0.081 Uiso 1 1 calc R A .
C3 C 0.3136(5) 0.5358(9) 0.7508(5) 0.049(2) Uani 1 1 d . A .
C4 C 0.4210(7) 0.6964(14) 0.9422(5) 0.072(3) Uani 1 1 d . . .
H4A H 0.4614 0.7800 0.9482 0.108 Uiso 1 1 calc R A .
H4B H 0.4468 0.5965 0.9691 0.108 Uiso 1 1 calc R . .
H4C H 0.3841 0.7383 0.9622 0.108 Uiso 1 1 calc R . .
C5 C 0.2784(8) 0.4149(11) 0.6904(8) 0.090(4) Uani 1 1 d . . .
H5A H 0.2565 0.3226 0.7078 0.135 Uiso 1 1 calc R A .
H5B H 0.3194 0.3743 0.6753 0.135 Uiso 1 1 calc R . .
H5C H 0.2359 0.4674 0.6479 0.135 Uiso 1 1 calc R . .
C6 C 0.2444(6) 1.1172(10) 0.8432(5) 0.051(2) Uani 1 1 d . A .
C7 C 0.1660(7) 1.1595(12) 0.8023(6) 0.065(3) Uani 1 1 d . . .
H7 H 0.1321 1.2183 0.8189 0.078 Uiso 1 1 calc R A .
C8 C 0.1475(6) 1.0978(12) 0.7317(5) 0.060(2) Uani 1 1 d . A .
C9 C 0.2965(7) 1.1570(12) 0.9236(5) 0.068(3) Uani 1 1 d . . .
H9A H 0.3231 1.0566 0.9494 0.102 Uiso 1 1 calc R A .
H9B H 0.2637 1.2015 0.9475 0.102 Uiso 1 1 calc R . .
H9C H 0.3364 1.2386 0.9258 0.102 Uiso 1 1 calc R . .
C10 C 0.0683(6) 1.1079(16) 0.6664(7) 0.087(4) Uani 1 1 d . . .
H10A H 0.0731 1.1757 0.6274 0.131 Uiso 1 1 calc R A .
H10B H 0.0294 1.1576 0.6820 0.131 Uiso 1 1 calc R . .
H10C H 0.0508 0.9971 0.6471 0.131 Uiso 1 1 calc R . .
C11 C 0.4605(5) 1.1137(10) 0.7908(5) 0.049(2) Uani 1 1 d . A .
C12 C 0.4719(5) 1.1549(10) 0.7278(5) 0.047(2) Uani 1 1 d . . .
H12 H 0.5157 1.2123 0.7259 0.057 Uiso 1 1 calc R A .
C13 C 0.4065(4) 1.0954(9) 0.6688(4) 0.0375(17) Uani 1 1 d . A .
C14 C 0.5137(7) 1.1478(14) 0.8705(6) 0.083(4) Uani 1 1 d . . .
H14A H 0.4830 1.2011 0.8946 0.125 Uiso 1 1 calc R A .
H14B H 0.5570 1.2206 0.8731 0.125 Uiso 1 1 calc R . .
H14C H 0.5358 1.0441 0.8959 0.125 Uiso 1 1 calc R . .
C15 C 0.3923(6) 1.1092(13) 0.5892(5) 0.060(3) Uani 1 1 d . . .
H15A H 0.3851 0.9991 0.5672 0.089 Uiso 1 1 calc R A .
H15B H 0.4379 1.1627 0.5853 0.089 Uiso 1 1 calc R . .
H15C H 0.3444 1.1748 0.5626 0.089 Uiso 1 1 calc R . .
C16 C 0.0616(5) 0.6345(12) 0.5801(5) 0.056(2) Uani 1 1 d . . .
H16A H 0.0799 0.5329 0.5645 0.067 Uiso 1 1 calc R A .
H16B H 0.0388 0.7095 0.5370 0.067 Uiso 1 1 calc R . .
C17 C 0.0013(6) 0.5953(15) 0.6112(6) 0.077(3) Uani 1 1 d . A .
H17A H -0.0432 0.6747 0.5923 0.092 Uiso 1 1 calc R . .
H17B H -0.0203 0.4832 0.5963 0.092 Uiso 1 1 calc R . .
C18 C 0.0423(7) 0.606(2) 0.6926(7) 0.114(6) Uani 1 1 d D . .
H18A H 0.0148 0.6858 0.7120 0.137 Uiso 1 1 calc R A .
H18B H 0.0431 0.4977 0.7155 0.137 Uiso 1 1 calc R . .
C19 C 0.1237(6) 0.6622(16) 0.7100(5) 0.075(3) Uani 1 1 d D A .
H19A H 0.1379 0.7550 0.7456 0.089 Uiso 1 1 calc R . .
H19B H 0.1618 0.5715 0.7326 0.089 Uiso 1 1 calc R . .

loop_
_atom_site_aniso_label
_atom_site_aniso_U_11
_atom_site_aniso_U_22
_atom_site_aniso_U_33
_atom_site_aniso_U_23
_atom_site_aniso_U_13
_atom_site_aniso_U_12
Y1 0.0262(4) 0.0332(4) 0.0219(4) -0.0037(3) 0.0065(3) -0.0025(3)
S1 0.057(2) 0.0478(19) 0.0444(19) 0.0106(15) 0.0023(16) -0.0024(16)
S2 0.0378(18) 0.064(2) 0.043(2) 0.0061(17) 0.0087(16) 0.0008(16)
S3 0.114(4) 0.126(5) 0.0382(17) 0.005(3) 0.036(2) 0.036(3)
S4 0.057(3) 0.117(4) 0.117(4) -0.044(3) 0.052(3) -0.018(2)
S5 0.085(4) 0.092(3) 0.059(3) -0.033(2) 0.020(3) 0.038(3)
S1' 0.068(5) 0.063(5) 0.064(5) 0.035(5) -0.022(4) -0.011(4)
S2' 0.091(5) 0.115(6) 0.138(6) 0.050(4) 0.044(4) -0.012(4)
S3' 0.114(4) 0.126(5) 0.0382(17) 0.005(3) 0.036(2) 0.036(3)
S4' 0.057(5) 0.200(11) 0.103(7) -0.116(7) 0.055(5) -0.069(6)
S5' 0.052(4) 0.059(4) 0.050(4) -0.025(3) 0.026(4) -0.023(3)
B1 0.049(5) 0.032(4) 0.019(4) 0.001(3) 0.004(4) -0.003(4)
N1 0.035(3) 0.020(3) 0.043(4) 0.002(3) 0.006(3) 0.001(2)
N2 0.042(3) 0.033(3) 0.029(3) 0.011(3) 0.012(3) 0.008(3)
N3 0.038(3) 0.032(3) 0.041(4) -0.007(3) 0.013(3) 0.005(3)
N4 0.050(4) 0.035(3) 0.026(3) -0.002(3) 0.017(3) 0.000(3)
N5 0.029(3) 0.024(3) 0.026(3) -0.002(2) 0.005(2) -0.003(2)
N6 0.036(3) 0.031(3) 0.024(3) 0.001(2) 0.002(2) -0.009(3)
O1 0.032(3) 0.048(3) 0.039(3) -0.001(2) 0.013(2) -0.013(2)
C1 0.054(5) 0.054(5) 0.044(5) 0.025(4) 0.025(4) 0.020(4)
C2 0.081(7) 0.043(5) 0.093(8) 0.037(5) 0.052(6) 0.023(5)
C3 0.060(5) 0.023(4) 0.069(6) 0.005(4) 0.032(5) 0.004(4)
C4 0.090(8) 0.094(7) 0.031(5) 0.033(5) 0.023(5) 0.048(6)
C5 0.091(8) 0.026(5) 0.118(10) -0.005(5) 0.008(7) 0.005(5)
C6 0.081(6) 0.045(5) 0.038(4) -0.005(4) 0.034(5) 0.006(4)
C7 0.090(8) 0.057(6) 0.062(6) -0.013(5) 0.045(6) 0.020(5)
C8 0.060(6) 0.061(6) 0.057(6) -0.007(5) 0.023(5) 0.023(5)
C9 0.118(9) 0.058(6) 0.044(5) -0.011(4) 0.049(6) -0.005(6)
C10 0.057(6) 0.118(10) 0.081(8) -0.014(7) 0.023(6) 0.041(6)
C11 0.040(4) 0.043(5) 0.044(5) -0.001(4) -0.004(4) -0.011(4)
C12 0.032(4) 0.043(4) 0.061(5) 0.008(4) 0.013(4) -0.016(3)
C13 0.037(4) 0.032(4) 0.041(4) -0.004(3) 0.014(3) -0.005(3)
C14 0.079(8) 0.086(8) 0.046(6) -0.003(5) -0.013(5) -0.042(6)
C15 0.049(5) 0.090(7) 0.043(5) 0.007(4) 0.022(4) -0.021(5)
C16 0.043(5) 0.073(6) 0.040(5) -0.010(4) 0.006(4) -0.028(4)
C17 0.055(6) 0.093(8) 0.070(7) 0.016(6) 0.013(5) -0.027(6)
C18 0.080(9) 0.201(18) 0.060(7) -0.005(8) 0.029(7) -0.050(10)
C19 0.070(7) 0.113(9) 0.045(5) 0.008(5) 0.028(5) -0.035(6)

loop_
_atom_type_symbol
_atom_type_description
_atom_type_scat_dispersion_real
_atom_type_scat_dispersion_imag
_atom_type_scat_source
C C 0.0033 0.0016 'International Tables Vol C Tables 4.2.6.8 and 6.1.1.4'
H H 0.0000 0.0000 'International Tables Vol C Tables 4.2.6.8 and 6.1.1.4'
B B 0.0013 0.0007 'International Tables Vol C Tables 4.2.6.8 and 6.1.1.4'
N N 0.0061 0.0033 'International Tables Vol C Tables 4.2.6.8 and 6.1.1.4'
O O 0.0106 0.0060 'International Tables Vol C Tables 4.2.6.8 and 6.1.1.4'
S S 0.1246 0.1234 'International Tables Vol C Tables 4.2.6.8 and 6.1.1.4'
Y Y -2.7962 3.5667 'International Tables Vol C Tables 4.2.6.8 and 6.1.1.4'

loop_
_geom_angle_atom_site_label_1
_geom_angle_atom_site_label_2
_geom_angle_atom_site_label_3
_geom_angle
O1 Y1 N3 78.28(19)
O1 Y1 N5 148.92(18)
N3 Y1 N5 78.9(2)
O1 Y1 N1 78.51(19)
N3 Y1 N1 78.7(2)
N5 Y1 N1 76.58(19)
O1 Y1 S1' 85.9(2)
N3 Y1 S1' 86.5(3)
N5 Y1 S1' 113.4(2)
N1 Y1 S1' 160.4(3)
O1 Y1 S5 90.4(2)
N3 Y1 S5 165.3(2)
N5 Y1 S5 107.7(2)
N1 Y1 S5 89.82(18)
S1' Y1 S5 102.2(3)
O1 Y1 S5' 106.25(19)
N3 Y1 S5' 157.8(2)
N5 Y1 S5' 87.9(2)
N1 Y1 S5' 81.0(2)
S1' Y1 S5' 115.2(4)
S5 Y1 S5' 20.22(16)
O1 Y1 S1 113.81(15)
N3 Y1 S1 85.52(17)
N5 Y1 S1 84.98(15)
N1 Y1 S1 157.68(16)
S1' Y1 S1 28.9(2)
S5 Y1 S1 107.92(14)
S5' Y1 S1 111.2(2)
O1 Y1 S2 82.63(14)
N3 Y1 S2 104.50(17)
N5 Y1 S2 123.59(15)
N1 Y1 S2 159.81(16)
S1' Y1 S2 19.4(3)
S5 Y1 S2 83.14(14)
S5' Y1 S2 97.6(2)
S1 Y1 S2 40.73(11)
O1 Y1 S4' 78.8(2)
N3 Y1 S4' 155.7(2)
N5 Y1 S4' 125.43(19)
N1 Y1 S4' 104.4(3)
S1' Y1 S4' 83.9(4)
S5 Y1 S4' 21.1(2)
S5' Y1 S4' 40.8(2)
S1 Y1 S4' 96.5(3)
S2 Y1 S4' 64.5(3)
O1 Y1 S2' 113.6(2)
N3 Y1 S2' 125.5(3)
N5 Y1 S2' 96.8(2)
N1 Y1 S2' 153.7(3)
S1' Y1 S2' 45.1(4)
S5 Y1 S2' 67.7(3)
S5' Y1 S2' 73.3(3)
S1 Y1 S2' 40.3(3)
S2 Y1 S2' 35.3(2)
S4' Y1 S2' 58.5(3)
O1 Y1 S4 114.82(15)
N3 Y1 S4 157.18(18)
N5 Y1 S4 93.98(16)
N1 Y1 S4 121.01(18)
S1' Y1 S4 76.4(3)
S5 Y1 S4 37.37(17)
S5' Y1 S4 40.2(2)
S1 Y1 S4 72.20(14)
S2 Y1 S4 61.40(12)
S4' Y1 S4 37.8(2)
S2' Y1 S4 33.1(3)
S2 S1 Y1 74.45(14)
S1 S2 S3 105.3(3)
S1 S2 Y1 64.83(14)
S3 S2 Y1 101.44(19)
S4 S3 S2 102.3(3)
S5 S4 S3 111.2(3)
S5 S4 Y1 54.84(16)
S3 S4 Y1 94.03(19)
S4 S5 Y1 87.8(2)
S2' S1' Y1 80.1(4)
S3' S2' S1' 109.8(6)
S3' S2' Y1 95.3(4)
S1' S2' Y1 54.8(3)
S4' S3' S2' 101.6(6)
S3' S4' S5' 111.2(6)
S3' S4' Y1 104.0(5)
S5' S4' Y1 62.4(3)
S4' S5' Y1 76.8(3)
N4 B1 N2 110.7(6)
N4 B1 N6 110.1(6)
N2 B1 N6 109.5(6)
C3 N1 N2 105.8(6)
C3 N1 Y1 134.3(5)
N2 N1 Y1 119.6(4)
C1 N2 N1 111.0(6)
C1 N2 B1 127.0(7)
N1 N2 B1 121.9(5)
C8 N3 N4 105.5(6)
C8 N3 Y1 133.6(6)
N4 N3 Y1 120.9(4)
C6 N4 N3 109.7(7)
C6 N4 B1 128.8(7)
N3 N4 B1 121.4(5)
C13 N5 N6 105.8(5)
C13 N5 Y1 135.0(5)
N6 N5 Y1 119.2(4)
C11 N6 N5 109.4(6)
C11 N6 B1 127.4(6)
N5 N6 B1 123.2(5)
C19 O1 C16 108.5(6)
C19 O1 Y1 125.3(5)
C16 O1 Y1 125.7(4)
N2 C1 C2 107.6(8)
N2 C1 C4 123.6(8)
C2 C1 C4 128.8(8)
C1 C2 C3 106.3(7)
N1 C3 C2 109.3(8)
N1 C3 C5 122.7(8)
C2 C3 C5 128.1(8)
N4 C6 C7 108.5(8)
N4 C6 C9 123.1(9)
C7 C6 C9 128.4(8)
C6 C7 C8 105.3(8)
N3 C8 C7 110.9(9)
N3 C8 C10 122.6(8)
C7 C8 C10 126.4(9)
N6 C11 C12 107.9(7)
N6 C11 C14 123.6(8)
C12 C11 C14 128.5(8)
C13 C12 C11 105.7(7)
N5 C13 C12 111.2(7)
N5 C13 C15 123.3(7)
C12 C13 C15 125.5(7)
O1 C16 C17 104.3(7)
C18 C17 C16 107.4(8)
C19 C18 C17 106.9(9)
O1 C19 C18 107.5(8)

loop_
_geom_bond_atom_site_label_1
_geom_bond_atom_site_label_2
_geom_bond_distance
Y1 O1 2.399(5)
Y1 N3 2.416(6)
Y1 N5 2.428(5)
Y1 N1 2.455(6)
Y1 S1' 2.656(7)
Y1 S5 2.675(4)
Y1 S5' 2.746(7)
Y1 S1 2.775(3)
Y1 S2 2.954(4)
Y1 S4' 3.017(7)
Y1 S2' 3.202(12)
Y1 S4 3.269(5)
S1 S2 2.001(6)
S2 S3 2.098(6)
S3 S4 1.996(7)
S4 S5 1.986(9)
S1' S2' 2.303(19)
S2' S3' 2.018(17)
S3' S4' 1.907(16)
S4' S5' 2.024(12)
B1 N4 1.522(11)
B1 N2 1.528(10)
B1 N6 1.546(10)
N1 C3 1.350(10)
N1 N2 1.379(8)
N2 C1 1.334(9)
N3 C8 1.345(10)
N3 N4 1.386(8)
N4 C6 1.344(9)
N5 C13 1.356(9)
N5 N6 1.378(7)
N6 C11 1.370(10)
O1 C19 1.439(10)
O1 C16 1.459(9)
C1 C2 1.376(14)
C1 C4 1.513(13)
C2 C3 1.404(13)
C3 C5 1.475(14)
C6 C7 1.380(14)
C6 C9 1.515(13)
C7 C8 1.387(13)
C8 C10 1.503(15)
C11 C12 1.386(13)
C11 C14 1.500(12)
C12 C13 1.375(11)
C13 C15 1.490(11)
C16 C17 1.513(14)
C17 C18 1.472(15)
C18 C19 1.472(12)
